data_7004100
loop_
_publ_author_name
'Schnetz, Thomas'
'R\"oder, Marc'
'Rominger, Frank'
'Hofmann, Peter'

_publ_section_title
;
 Isolation and characterization of stable, distinctly bent,
 trans-chelated bisphosphine palladium(0) species
;
_journal_issue 17
_journal_name_full 'Dalton Transactions'
_journal_page_first 2238
_journal_page_last 2240
_journal_paper_doi 10.1039/b802684j
_journal_year 2008
_chemical_formula_sum 'C28 H40 P2 Pd'
_chemical_formula_weight 544.94
_chemical_name_common '3 in paper'
_chemical_name_systematic
;
?
;
_space_group_IT_number 2
_symmetry_cell_setting triclinic
_symmetry_space_group_name_Hall '-P 1'
_symmetry_space_group_name_H-M 'P -1'
_atom_sites_solution_hydrogens geom
_atom_sites_solution_primary direct
_atom_sites_solution_secondary difmap
_audit_creation_method SHELXL-97
_cell_angle_alpha 75.5640(10)
_cell_angle_beta 68.9540(10)
_cell_angle_gamma 89.1860(10)
_cell_formula_units_Z 2
_cell_length_a 10.56860(10)
_cell_length_b 11.71140(10)
_cell_length_c 11.96720(10)
_cell_measurement_temperature 200(2)
_cell_volume 1334.10(2)
_computing_cell_refinement 'Bruker SMART'
_computing_data_collection 'Bruker SMART'
_computing_data_reduction 'Bruker SHELXTL'
_computing_molecular_graphics 'Bruker SHELXTL'
_computing_publication_material 'Bruker SHELXTL'
_computing_structure_refinement 'SHELXL-97 (Sheldrick, 1997)'
_computing_structure_solution 'SHELXS-97 (Sheldrick, 1990)'
_diffrn_ambient_temperature 200(2)
_diffrn_measured_fraction_theta_full 0.991
_diffrn_measured_fraction_theta_max 0.991
_diffrn_measurement_device_type 'CCD area detector'
_diffrn_measurement_method 'phi and omega scans'
_diffrn_radiation_monochromator graphite
_diffrn_radiation_source 'fine-focus sealed tube'
_diffrn_radiation_type MoK\a
_diffrn_radiation_wavelength 0.71073
_diffrn_reflns_av_R_equivalents 0.0581
_diffrn_reflns_av_sigmaI/netI 0.0663
_diffrn_reflns_limit_h_max 13
_diffrn_reflns_limit_h_min -13
_diffrn_reflns_limit_k_max 15
_diffrn_reflns_limit_k_min -15
_diffrn_reflns_limit_l_max 15
_diffrn_reflns_limit_l_min -15
_diffrn_reflns_number 13721
_diffrn_reflns_theta_full 27.48
_diffrn_reflns_theta_max 27.48
_diffrn_reflns_theta_min 1.80
_exptl_absorpt_coefficient_mu 0.829
_exptl_absorpt_correction_T_max 0.9071
_exptl_absorpt_correction_T_min 0.7436
_exptl_absorpt_correction_type multi-scan
_exptl_crystal_colour yellow
_exptl_crystal_density_diffrn 1.357
_exptl_crystal_density_method 'not measured'
_exptl_crystal_description polyhedron
_exptl_crystal_F_000 568
_exptl_crystal_size_max 0.38
_exptl_crystal_size_mid 0.22
_exptl_crystal_size_min 0.12
_refine_diff_density_max 0.432
_refine_diff_density_min -0.595
_refine_diff_density_rms 0.083
_refine_ls_extinction_method none
_refine_ls_goodness_of_fit_ref 1.042
_refine_ls_hydrogen_treatment mixed
_refine_ls_matrix_type full
_refine_ls_number_parameters 296
_refine_ls_number_reflns 6074
_refine_ls_number_restraints 0
_refine_ls_restrained_S_all 1.042
_refine_ls_R_factor_all 0.0401
_refine_ls_R_factor_gt 0.0330
_refine_ls_shift/su_max 0.001
_refine_ls_shift/su_mean 0.000
_refine_ls_structure_factor_coef Fsqd
_refine_ls_weighting_details 'calc w=1/[\s^2^(Fo^2^)+(0.0300P)^2^+0.1773P] where P=(Fo^2^+2Fc^2^)/3'
_refine_ls_weighting_scheme calc
_refine_ls_wR_factor_gt 0.0858
_refine_ls_wR_factor_ref 0.0909
_reflns_number_gt 5300
_reflns_number_total 6074
_reflns_threshold_expression >2sigma(I)
_cod_data_source_file b802684j.txt
_cod_data_source_block ths5
_cod_depositor_comments
;
The following automatic conversions were performed:
'_symmetry_cell_setting' value 'Triclinic' changed to 'triclinic'
according to '/home/saulius/struct/CIF-dictionaries/cif_core.dic'
dictionary named 'cif_core.dic' version 2.4.1 from 2010-06-29.

Automatic conversion script
Id: cif_fix_enum 1527 2010-12-29 10:47:43Z saulius 
;
_cod_original_cell_volume 1334.11(2)
_cod_original_sg_symbol_H-M P-1
_cod_database_code 7004100

loop_
_symmetry_equiv_pos_as_xyz
'x, y, z'
'-x, -y, -z'

loop_
_atom_site_label
_atom_site_type_symbol
_atom_site_fract_x
_atom_site_fract_y
_atom_site_fract_z
_atom_site_U_iso_or_equiv
_atom_site_adp_type
_atom_site_occupancy
_atom_site_symmetry_multiplicity
_atom_site_calc_flag
_atom_site_refinement_flags
_atom_site_disorder_assembly
_atom_site_disorder_group
Pd1 Pd 0.864004(16) 0.766980(15) 0.629396(15) 0.02637(7) Uani 1 1 d . . .
P1 P 0.92771(6) 0.85158(5) 0.75455(5) 0.02392(13) Uani 1 1 d . . .
P2 P 0.69996(6) 0.67199(5) 0.59873(5) 0.02005(12) Uani 1 1 d . . .
C1 C 0.7806(2) 0.83442(17) 0.90185(19) 0.0212(4) Uani 1 1 d . . .
C2 C 0.7996(2) 0.82413(19) 1.0150(2) 0.0267(5) Uani 1 1 d . . .
H2 H 0.8891 0.8340 1.0139 0.032 Uiso 1 1 calc R . .
C3 C 0.6906(3) 0.7999(2) 1.1274(2) 0.0290(5) Uani 1 1 d . . .
H3 H 0.7064 0.7951 1.2017 0.035 Uiso 1 1 calc R . .
C4 C 0.5600(2) 0.78274(18) 1.13252(19) 0.0246(4) Uani 1 1 d . . .
H4 H 0.4860 0.7639 1.2100 0.030 Uiso 1 1 calc R . .
C5 C 0.3303(2) 0.58212(19) 0.9770(2) 0.0248(4) Uani 1 1 d . . .
H5 H 0.2577 0.5618 1.0554 0.030 Uiso 1 1 calc R . .
C6 C 0.3557(2) 0.50775(19) 0.8987(2) 0.0262(5) Uani 1 1 d . . .
H6 H 0.2997 0.4364 0.9233 0.031 Uiso 1 1 calc R . .
C7 C 0.4620(2) 0.53704(18) 0.7852(2) 0.0238(4) Uani 1 1 d . . .
H7 H 0.4772 0.4849 0.7331 0.029 Uiso 1 1 calc R . .
C8 C 0.5487(2) 0.64148(17) 0.74399(18) 0.0181(4) Uani 1 1 d . . .
C9 C 0.5958(2) 0.83389(17) 0.80222(18) 0.0176(4) Uani 1 1 d . . .
H9 H 0.677(2) 0.855(2) 0.722(2) 0.023(6) Uiso 1 1 d . . .
C10 C 0.3999(2) 0.77467(18) 1.01509(19) 0.0222(4) Uani 1 1 d . . .
H10 H 0.333(2) 0.7445(19) 1.096(2) 0.016(5) Uiso 1 1 d . . .
C11 C 0.3728(2) 0.89412(19) 0.9388(2) 0.0263(5) Uani 1 1 d . . .
H11A H 0.2863 0.8855 0.9260 0.032 Uiso 1 1 calc R . .
H11B H 0.3657 0.9558 0.9838 0.032 Uiso 1 1 calc R . .
C12 C 0.4925(2) 0.92989(18) 0.8124(2) 0.0248(4) Uani 1 1 d . . .
H12A H 0.5388 1.0063 0.8035 0.030 Uiso 1 1 calc R . .
H12B H 0.4573 0.9402 0.7445 0.030 Uiso 1 1 calc R . .
C17 C 0.6462(2) 0.82167(16) 0.90850(18) 0.0180(4) Uani 1 1 d . . .
C18 C 0.5376(2) 0.79319(17) 1.02343(19) 0.0206(4) Uani 1 1 d . . .
C19 C 0.5200(2) 0.71638(17) 0.82375(18) 0.0172(4) Uani 1 1 d . . .
C20 C 0.4121(2) 0.68593(17) 0.93925(19) 0.0195(4) Uani 1 1 d . . .
C21 C 0.9800(3) 1.0124(2) 0.7038(2) 0.0358(6) Uani 1 1 d . . .
H21 H 1.0630 1.0258 0.6264 0.043 Uiso 1 1 calc R . .
C22 C 1.0175(4) 1.0637(3) 0.7943(3) 0.0559(8) Uani 1 1 d . . .
H22A H 1.0342 1.1499 0.7623 0.084 Uiso 1 1 calc R . .
H22B H 1.0998 1.0303 0.8035 0.084 Uiso 1 1 calc R . .
H22C H 0.9425 1.0439 0.8751 0.084 Uiso 1 1 calc R . .
C23 C 0.8700(3) 1.0802(2) 0.6682(3) 0.0501(7) Uani 1 1 d . . .
H23A H 0.7881 1.0731 0.7426 0.075 Uiso 1 1 calc R . .
H23B H 0.8483 1.0472 0.6089 0.075 Uiso 1 1 calc R . .
H23C H 0.9028 1.1638 0.6301 0.075 Uiso 1 1 calc R . .
C31 C 1.0627(2) 0.7806(2) 0.8070(3) 0.0358(6) Uani 1 1 d . . .
H31 H 1.0726 0.8162 0.8715 0.043 Uiso 1 1 calc R . .
C32 C 1.1972(3) 0.8015(3) 0.6964(3) 0.0510(7) Uani 1 1 d . . .
H32A H 1.2666 0.7584 0.7220 0.076 Uiso 1 1 calc R . .
H32B H 1.2261 0.8862 0.6660 0.076 Uiso 1 1 calc R . .
H32C H 1.1851 0.7731 0.6301 0.076 Uiso 1 1 calc R . .
C33 C 1.0227(3) 0.6487(3) 0.8619(3) 0.0495(7) Uani 1 1 d . . .
H33A H 1.0020 0.6157 0.8022 0.074 Uiso 1 1 calc R . .
H33B H 0.9423 0.6358 0.9385 0.074 Uiso 1 1 calc R . .
H33C H 1.0982 0.6096 0.8804 0.074 Uiso 1 1 calc R . .
C41 C 0.6323(2) 0.7507(2) 0.4797(2) 0.0294(5) Uani 1 1 d . . .
H41 H 0.7084 0.7634 0.3974 0.035 Uiso 1 1 calc R . .
C42 C 0.5946(3) 0.8719(2) 0.4969(3) 0.0425(6) Uani 1 1 d . . .
H42A H 0.5785 0.9189 0.4238 0.064 Uiso 1 1 calc R . .
H42B H 0.6690 0.9117 0.5073 0.064 Uiso 1 1 calc R . .
H42C H 0.5118 0.8637 0.5707 0.064 Uiso 1 1 calc R . .
C43 C 0.5143(3) 0.6829(3) 0.4727(2) 0.0408(6) Uani 1 1 d . . .
H43A H 0.4409 0.6610 0.5545 0.061 Uiso 1 1 calc R . .
H43B H 0.5457 0.6113 0.4466 0.061 Uiso 1 1 calc R . .
H43C H 0.4804 0.7331 0.4125 0.061 Uiso 1 1 calc R . .
C51 C 0.7296(3) 0.5259(2) 0.5645(2) 0.0310(5) Uani 1 1 d . . .
H51 H 0.6426 0.4894 0.5687 0.037 Uiso 1 1 calc R . .
C52 C 0.8357(3) 0.5431(3) 0.4340(3) 0.0515(8) Uani 1 1 d . . .
H52A H 0.9134 0.5950 0.4234 0.077 Uiso 1 1 calc R . .
H52B H 0.7954 0.5792 0.3728 0.077 Uiso 1 1 calc R . .
H52C H 0.8665 0.4662 0.4219 0.077 Uiso 1 1 calc R . .
C53 C 0.7762(3) 0.4466(2) 0.6617(3) 0.0473(7) Uani 1 1 d . . .
H53A H 0.7988 0.3711 0.6410 0.071 Uiso 1 1 calc R . .
H53B H 0.7030 0.4321 0.7434 0.071 Uiso 1 1 calc R . .
H53C H 0.8567 0.4855 0.6634 0.071 Uiso 1 1 calc R . .

loop_
_atom_site_aniso_label
_atom_site_aniso_U_11
_atom_site_aniso_U_22
_atom_site_aniso_U_33
_atom_site_aniso_U_23
_atom_site_aniso_U_13
_atom_site_aniso_U_12
Pd1 0.01968(11) 0.03533(12) 0.02511(11) -0.01315(8) -0.00570(7) -0.00308(7)
P1 0.0182(3) 0.0284(3) 0.0252(3) -0.0085(2) -0.0067(2) -0.0045(2)
P2 0.0201(3) 0.0236(3) 0.0166(2) -0.0069(2) -0.0057(2) -0.0006(2)
C1 0.0237(11) 0.0180(9) 0.0226(10) -0.0061(8) -0.0088(9) -0.0015(8)
C2 0.0283(12) 0.0291(11) 0.0282(11) -0.0089(9) -0.0155(10) -0.0011(9)
C3 0.0431(14) 0.0282(11) 0.0214(11) -0.0078(9) -0.0176(10) 0.0018(10)
C4 0.0333(12) 0.0216(10) 0.0160(10) -0.0056(8) -0.0051(9) -0.0012(9)
C5 0.0199(10) 0.0273(11) 0.0221(10) -0.0040(8) -0.0030(9) -0.0036(8)
C6 0.0245(11) 0.0216(10) 0.0305(12) -0.0063(9) -0.0079(9) -0.0052(8)
C7 0.0252(11) 0.0225(10) 0.0257(11) -0.0095(8) -0.0095(9) -0.0013(8)
C8 0.0192(10) 0.0192(9) 0.0167(9) -0.0040(7) -0.0079(8) 0.0010(7)
C9 0.0196(10) 0.0167(9) 0.0156(9) -0.0040(7) -0.0055(8) -0.0005(7)
C10 0.0221(11) 0.0229(10) 0.0178(10) -0.0061(8) -0.0025(9) 0.0013(8)
C11 0.0268(12) 0.0239(11) 0.0281(11) -0.0088(9) -0.0088(9) 0.0073(9)
C12 0.0294(12) 0.0193(10) 0.0240(11) -0.0037(8) -0.0093(9) 0.0051(8)
C17 0.0248(10) 0.0127(9) 0.0168(9) -0.0042(7) -0.0075(8) -0.0006(7)
C18 0.0251(11) 0.0156(9) 0.0209(10) -0.0052(8) -0.0080(9) 0.0011(8)
C19 0.0172(9) 0.0168(9) 0.0183(9) -0.0029(7) -0.0086(8) 0.0013(7)
C20 0.0182(10) 0.0201(10) 0.0210(10) -0.0062(8) -0.0079(8) 0.0033(8)
C21 0.0312(13) 0.0340(13) 0.0339(13) -0.0066(10) -0.0032(11) -0.0122(10)
C22 0.065(2) 0.0444(17) 0.058(2) -0.0174(14) -0.0192(17) -0.0222(15)
C23 0.0536(18) 0.0297(14) 0.0556(18) 0.0000(12) -0.0139(15) -0.0041(13)
C31 0.0233(12) 0.0464(15) 0.0417(14) -0.0130(12) -0.0156(11) 0.0031(11)
C32 0.0233(13) 0.066(2) 0.0580(19) -0.0134(15) -0.0098(13) 0.0016(13)
C33 0.0315(15) 0.0476(17) 0.063(2) -0.0025(14) -0.0178(14) 0.0080(12)
C41 0.0332(13) 0.0368(13) 0.0173(10) -0.0047(9) -0.0093(9) -0.0014(10)
C42 0.0595(18) 0.0336(13) 0.0350(14) 0.0024(11) -0.0259(13) 0.0066(12)
C43 0.0413(15) 0.0565(17) 0.0322(13) -0.0105(12) -0.0232(12) -0.0001(12)
C51 0.0324(13) 0.0296(12) 0.0313(12) -0.0152(10) -0.0072(10) 0.0013(10)
C52 0.0496(18) 0.0539(18) 0.0433(16) -0.0306(14) 0.0036(14) 0.0073(14)
C53 0.0458(17) 0.0337(14) 0.0591(19) -0.0117(13) -0.0159(15) 0.0138(13)

loop_
_atom_type_symbol
_atom_type_description
_atom_type_scat_dispersion_real
_atom_type_scat_dispersion_imag
_atom_type_scat_source
C C 0.0033 0.0016 'International Tables Vol C Tables 4.2.6.8 and 6.1.1.4'
H H 0.0000 0.0000 'International Tables Vol C Tables 4.2.6.8 and 6.1.1.4'
P P 0.1023 0.0942 'International Tables Vol C Tables 4.2.6.8 and 6.1.1.4'
Pd Pd -0.9988 1.0072 'International Tables Vol C Tables 4.2.6.8 and 6.1.1.4'

loop_
_geom_angle_atom_site_label_1
_geom_angle_atom_site_label_2
_geom_angle_atom_site_label_3
_geom_angle
_geom_angle_site_symmetry_1
_geom_angle_site_symmetry_3
_geom_angle_publ_flag
P2 Pd1 P1 148.71(2) . . ?
C1 P1 C21 103.54(10) . . ?
C1 P1 C31 102.96(11) . . ?
C21 P1 C31 104.96(12) . . ?
C1 P1 Pd1 108.30(7) . . ?
C21 P1 Pd1 119.25(9) . . ?
C31 P1 Pd1 115.99(9) . . ?
C8 P2 C51 104.18(10) . . ?
C8 P2 C41 103.17(10) . . ?
C51 P2 C41 102.38(11) . . ?
C8 P2 Pd1 107.35(6) . . ?
C51 P2 Pd1 119.05(8) . . ?
C41 P2 Pd1 118.77(8) . . ?
C17 C1 C2 116.82(19) . . ?
C17 C1 P1 121.93(15) . . ?
C2 C1 P1 121.07(17) . . ?
C3 C2 C1 121.6(2) . . ?
C3 C2 H2 119.2 . . ?
C1 C2 H2 119.2 . . ?
C4 C3 C2 120.7(2) . . ?
C4 C3 H3 119.7 . . ?
C2 C3 H3 119.7 . . ?
C3 C4 C18 119.2(2) . . ?
C3 C4 H4 120.4 . . ?
C18 C4 H4 120.4 . . ?
C20 C5 C6 119.0(2) . . ?
C20 C5 H5 120.5 . . ?
C6 C5 H5 120.5 . . ?
C7 C6 C5 120.3(2) . . ?
C7 C6 H6 119.8 . . ?
C5 C6 H6 119.8 . . ?
C6 C7 C8 122.35(19) . . ?
C6 C7 H7 118.8 . . ?
C8 C7 H7 118.8 . . ?
C19 C8 C7 116.41(18) . . ?
C19 C8 P2 121.85(15) . . ?
C7 C8 P2 121.56(15) . . ?
C19 C9 C17 106.92(15) . . ?
C19 C9 C12 108.26(17) . . ?
C17 C9 C12 107.25(16) . . ?
C19 C9 H9 113.0(13) . . ?
C17 C9 H9 108.0(14) . . ?
C12 C9 H9 113.1(13) . . ?
C18 C10 C20 107.56(16) . . ?
C18 C10 C11 106.76(17) . . ?
C20 C10 C11 106.87(17) . . ?
C18 C10 H10 110.3(14) . . ?
C20 C10 H10 109.6(14) . . ?
C11 C10 H10 115.4(13) . . ?
C12 C11 C10 108.11(17) . . ?
C12 C11 H11A 110.1 . . ?
C10 C11 H11A 110.1 . . ?
C12 C11 H11B 110.1 . . ?
C10 C11 H11B 110.1 . . ?
H11A C11 H11B 108.4 . . ?
C11 C12 C9 110.59(17) . . ?
C11 C12 H12A 109.5 . . ?
C9 C12 H12A 109.5 . . ?
C11 C12 H12B 109.5 . . ?
C9 C12 H12B 109.5 . . ?
H12A C12 H12B 108.1 . . ?
C1 C17 C18 120.77(19) . . ?
C1 C17 C9 128.10(18) . . ?
C18 C17 C9 111.12(18) . . ?
C4 C18 C17 120.8(2) . . ?
C4 C18 C10 125.0(2) . . ?
C17 C18 C10 114.19(18) . . ?
C20 C19 C8 121.00(18) . . ?
C20 C19 C9 111.62(17) . . ?
C8 C19 C9 127.37(18) . . ?
C5 C20 C19 120.88(19) . . ?
C5 C20 C10 125.38(19) . . ?
C19 C20 C10 113.71(18) . . ?
C23 C21 C22 110.4(2) . . ?
C23 C21 P1 109.30(18) . . ?
C22 C21 P1 116.32(19) . . ?
C23 C21 H21 106.8 . . ?
C22 C21 H21 106.8 . . ?
P1 C21 H21 106.8 . . ?
C21 C22 H22A 109.5 . . ?
C21 C22 H22B 109.5 . . ?
H22A C22 H22B 109.5 . . ?
C21 C22 H22C 109.5 . . ?
H22A C22 H22C 109.5 . . ?
H22B C22 H22C 109.5 . . ?
C21 C23 H23A 109.5 . . ?
C21 C23 H23B 109.5 . . ?
H23A C23 H23B 109.5 . . ?
C21 C23 H23C 109.5 . . ?
H23A C23 H23C 109.5 . . ?
H23B C23 H23C 109.5 . . ?
C33 C31 C32 110.0(2) . . ?
C33 C31 P1 109.19(17) . . ?
C32 C31 P1 109.21(19) . . ?
C33 C31 H31 109.5 . . ?
C32 C31 H31 109.5 . . ?
P1 C31 H31 109.5 . . ?
C31 C32 H32A 109.5 . . ?
C31 C32 H32B 109.5 . . ?
H32A C32 H32B 109.5 . . ?
C31 C32 H32C 109.5 . . ?
H32A C32 H32C 109.5 . . ?
H32B C32 H32C 109.5 . . ?
C31 C33 H33A 109.5 . . ?
C31 C33 H33B 109.5 . . ?
H33A C33 H33B 109.5 . . ?
C31 C33 H33C 109.5 . . ?
H33A C33 H33C 109.5 . . ?
H33B C33 H33C 109.5 . . ?
C42 C41 C43 110.7(2) . . ?
C42 C41 P2 110.32(16) . . ?
C43 C41 P2 114.90(17) . . ?
C42 C41 H41 106.8 . . ?
C43 C41 H41 106.8 . . ?
P2 C41 H41 106.8 . . ?
C41 C42 H42A 109.5 . . ?
C41 C42 H42B 109.5 . . ?
H42A C42 H42B 109.5 . . ?
C41 C42 H42C 109.5 . . ?
H42A C42 H42C 109.5 . . ?
H42B C42 H42C 109.5 . . ?
C41 C43 H43A 109.5 . . ?
C41 C43 H43B 109.5 . . ?
H43A C43 H43B 109.5 . . ?
C41 C43 H43C 109.5 . . ?
H43A C43 H43C 109.5 . . ?
H43B C43 H43C 109.5 . . ?
C53 C51 C52 111.5(2) . . ?
C53 C51 P2 108.77(17) . . ?
C52 C51 P2 109.11(18) . . ?
C53 C51 H51 109.1 . . ?
C52 C51 H51 109.1 . . ?
P2 C51 H51 109.1 . . ?
C51 C52 H52A 109.5 . . ?
C51 C52 H52B 109.5 . . ?
H52A C52 H52B 109.5 . . ?
C51 C52 H52C 109.5 . . ?
H52A C52 H52C 109.5 . . ?
H52B C52 H52C 109.5 . . ?
C51 C53 H53A 109.5 . . ?
C51 C53 H53B 109.5 . . ?
H53A C53 H53B 109.5 . . ?
C51 C53 H53C 109.5 . . ?
H53A C53 H53C 109.5 . . ?
H53B C53 H53C 109.5 . . ?

loop_
_geom_bond_atom_site_label_1
_geom_bond_atom_site_label_2
_geom_bond_distance
_geom_bond_site_symmetry_2
_geom_bond_publ_flag
Pd1 P2 2.2568(6) . ?
Pd1 P1 2.2718(6) . ?
P1 C1 1.852(2) . ?
P1 C21 1.854(2) . ?
P1 C31 1.863(3) . ?
P2 C8 1.848(2) . ?
P2 C51 1.853(2) . ?
P2 C41 1.857(2) . ?
C1 C17 1.402(3) . ?
C1 C2 1.414(3) . ?
C2 C3 1.386(3) . ?
C2 H2 0.9500 . ?
C3 C4 1.375(3) . ?
C3 H3 0.9500 . ?
C4 C18 1.384(3) . ?
C4 H4 0.9500 . ?
C5 C20 1.380(3) . ?
C5 C6 1.389(3) . ?
C5 H5 0.9500 . ?
C6 C7 1.380(3) . ?
C6 H6 0.9500 . ?
C7 C8 1.409(3) . ?
C7 H7 0.9500 . ?
C8 C19 1.405(3) . ?
C9 C19 1.519(3) . ?
C9 C17 1.522(3) . ?
C9 C12 1.552(3) . ?
C9 H9 1.01(2) . ?
C10 C18 1.516(3) . ?
C10 C20 1.517(3) . ?
C10 C11 1.553(3) . ?
C10 H10 0.95(2) . ?
C11 C12 1.545(3) . ?
C11 H11A 0.9900 . ?
C11 H11B 0.9900 . ?
C12 H12A 0.9900 . ?
C12 H12B 0.9900 . ?
C17 C18 1.403(3) . ?
C19 C20 1.404(3) . ?
C21 C23 1.525(4) . ?
C21 C22 1.526(4) . ?
C21 H21 1.0000 . ?
C22 H22A 0.9800 . ?
C22 H22B 0.9800 . ?
C22 H22C 0.9800 . ?
C23 H23A 0.9800 . ?
C23 H23B 0.9800 . ?
C23 H23C 0.9800 . ?
C31 C33 1.520(4) . ?
C31 C32 1.526(4) . ?
C31 H31 1.0000 . ?
C32 H32A 0.9800 . ?
C32 H32B 0.9800 . ?
C32 H32C 0.9800 . ?
C33 H33A 0.9800 . ?
C33 H33B 0.9800 . ?
C33 H33C 0.9800 . ?
C41 C42 1.512(4) . ?
C41 C43 1.526(3) . ?
C41 H41 1.0000 . ?
C42 H42A 0.9800 . ?
C42 H42B 0.9800 . ?
C42 H42C 0.9800 . ?
C43 H43A 0.9800 . ?
C43 H43B 0.9800 . ?
C43 H43C 0.9800 . ?
C51 C53 1.523(4) . ?
C51 C52 1.526(3) . ?
C51 H51 1.0000 . ?
C52 H52A 0.9800 . ?
C52 H52B 0.9800 . ?
C52 H52C 0.9800 . ?
C53 H53A 0.9800 . ?
C53 H53B 0.9800 . ?
C53 H53C 0.9800 . ?
